data_7226618
loop_
_publ_author_name
'Iijima, Jun'
'Naruke, Haruo'
'Sanji, Takanobu'

_publ_section_title
;
 On chirality induction in the crystalline solid-containing sandwich-type
 [Ln(\a-PW11O39)2]11&#x2212;polyoxotungstate and proline
;
_journal_issue 94
_journal_name_full 'RSC Adv.'
_journal_page_first 91494
_journal_paper_doi 10.1039/C6RA22278A
_journal_volume 6
_journal_year 2016
_chemical_absolute_configuration 'CHOOSE rm ad rmad syn or unk'
_chemical_formula_moiety 'C41.5 H118.2 K1.3 N8.3 Na3.2 O113.1 P2 Tb W22'
_chemical_formula_sum 'C41.5 H118.2 K1.3 N8.3 Na3.2 O113.1 P2 Tb W22'
_chemical_formula_weight 6933.35
_chemical_properties_physical ', Photo-sensitive'
_space_group_crystal_system triclinic
_space_group_IT_number 1
_space_group_name_Hall 'P 1'
_space_group_name_H-M_alt 'P 1'
_symmetry_space_group_name_Hall 'P 1'
_symmetry_space_group_name_H-M 'P 1'
_atom_sites_solution_primary direct
_atom_sites_solution_secondary difmap
_audit_update_record
;
2016-09-01 deposited with the CCDC.
2016-09-23 downloaded from the CCDC.
;
_cell_angle_alpha 103.7061(9)
_cell_angle_beta 92.9304(10)
_cell_angle_gamma 97.5649(9)
_cell_formula_units_Z 1
_cell_length_a 12.8558(4)
_cell_length_b 13.2973(4)
_cell_length_c 19.7631(7)
_cell_measurement_reflns_used 31218
_cell_measurement_temperature 213
_cell_measurement_theta_max 27.41
_cell_measurement_theta_min 3.11
_cell_volume 3241.77(18)
_computing_cell_refinement 'RAPID AUTO'
_computing_data_collection 'RAPID AUTO (Rigaku, ????)'
_computing_data_reduction 'RAPID AUTO'
_computing_molecular_graphics 'CrystalStructure 4.2.2'
_computing_publication_material 'CrystalStructure 4.2.2 (Rigaku, 2016)'
_computing_structure_refinement 'SHELXL Version 2014/6 (Sheldrick, 2008)'
_computing_structure_solution 'SHELXS Version 2013/1 (Sheldrick, 2008)'
_diffrn_ambient_temperature 213
_diffrn_detector_area_resol_mean 10.000
_diffrn_measured_fraction_theta_full 0.998
_diffrn_measured_fraction_theta_max 0.994
_diffrn_measurement_device_type 'Rigaku R-AXIS RAPID'
_diffrn_measurement_method \w
_diffrn_radiation_type 'Mo K\a'
_diffrn_radiation_wavelength 0.71075
_diffrn_reflns_av_R_equivalents 0.0483
_diffrn_reflns_Laue_measured_fraction_full 0.998
_diffrn_reflns_Laue_measured_fraction_max 0.994
_diffrn_reflns_limit_h_max 16
_diffrn_reflns_limit_h_min -16
_diffrn_reflns_limit_k_max 17
_diffrn_reflns_limit_k_min -17
_diffrn_reflns_limit_l_max 25
_diffrn_reflns_limit_l_min -25
_diffrn_reflns_number 52264
_diffrn_reflns_point_group_measured_fraction_full 0.921
_diffrn_reflns_point_group_measured_fraction_max 0.900
_diffrn_reflns_theta_full 25.242
_diffrn_reflns_theta_max 27.428
_diffrn_reflns_theta_min 3.104
_diffrn_standards_number 0
_exptl_absorpt_coefficient_mu 20.182
_exptl_absorpt_correction_T_max 0.156
_exptl_absorpt_correction_T_min 0.022
_exptl_absorpt_correction_type numerical
_exptl_absorpt_process_details 'NUMABS (Rigaku, 1999)'
_exptl_crystal_colour colorless
_exptl_crystal_density_diffrn 3.551
_exptl_crystal_density_method 'not measured'
_exptl_crystal_description block
_exptl_crystal_F_000 3113.00
_exptl_crystal_size_max 0.358
_exptl_crystal_size_mid 0.094
_exptl_crystal_size_min 0.092
_refine_diff_density_max 2.60
_refine_diff_density_min -2.06
_refine_ls_abs_structure_details
;
 Flack x determined using 9288 quotients [(I+)-(I-)]/[(I+)+(I-)]
 (Parsons, Flack and Wagner, Acta Cryst. B69 (2013) 249-259).
;
_refine_ls_abs_structure_Flack 0.049(9)
_refine_ls_extinction_method none
_refine_ls_goodness_of_fit_ref 1.039
_refine_ls_hydrogen_treatment undef
_refine_ls_number_parameters 732
_refine_ls_number_reflns 26620
_refine_ls_number_restraints 25
_refine_ls_R_factor_all 0.0548
_refine_ls_R_factor_gt 0.0492
_refine_ls_shift/su_max 0.006
_refine_ls_structure_factor_coef Fsqd
_refine_ls_weighting_details 'w = 1/[\s^2^(Fo^2^)+(0.0587P)^2^+32.4693P] where P=(Fo^2^+2Fc^2^)/3'
_refine_ls_weighting_scheme calc
_refine_ls_wR_factor_gt 0.1196
_refine_ls_wR_factor_ref 0.1240
_reflns_Friedel_coverage 0.811
_reflns_Friedel_fraction_full 0.843
_reflns_Friedel_fraction_max 0.806
_reflns_number_gt 24146
_reflns_number_total 26620
_reflns_threshold_expression F^2^>2.0\s(F^2^)
_cod_data_source_file c6ra22278a3.cif
_cod_data_source_block 100517
_cod_original_cell_volume 3241.78(18)
_cod_database_code 7226618
_shelxl_version_number 2014/6
_platon_squeeze_void_probe_radius 1.20

loop_
_space_group_symop_id
_space_group_symop_operation_xyz
1 +X,+Y,+Z

loop_
_atom_site_label
_atom_site_type_symbol
_atom_site_fract_x
_atom_site_fract_y
_atom_site_fract_z
_atom_site_U_iso_or_equiv
_atom_site_adp_type
_atom_site_occupancy
_atom_site_site_symmetry_order
_atom_site_calc_flag
_atom_site_refinement_flags_posn
_atom_site_refinement_flags_occupancy
W1 W 0.73159(8) 0.50641(8) 0.99310(5) 0.0341(2) Uani 1 1 d . .
W2 W 0.83816(7) 0.28058(7) 0.93573(5) 0.0303(2) Uani 1 1 d . .
W3 W 0.72713(7) 0.54871(7) 0.81332(5) 0.0299(2) Uani 1 1 d . .
W4 W 0.48125(8) 0.54159(7) 0.90388(6) 0.0338(2) Uani 1 1 d . .
W5 W 0.61247(8) 0.27284(8) 1.01904(5) 0.0334(2) Uani 1 1 d . .
W6 W 0.83494(7) 0.32409(7) 0.75777(5) 0.0285(2) Uani 1 1 d . .
W7 W 0.36463(8) 0.31139(8) 0.93202(5) 0.0317(2) Uani 1 1 d . .
W8 W 0.69773(7) 0.07113(7) 0.78190(5) 0.02612(19) Uani 1 1 d . .
W9 W 0.60186(7) 0.34543(7) 0.67418(5) 0.0283(2) Uani 1 1 d . .
W10 W 0.36227(7) 0.33933(7) 0.76311(5) 0.0283(2) Uani 1 1 d . .
W11 W 0.47478(7) 0.06410(7) 0.86361(5) 0.0275(2) Uani 1 1 d . .
W12 W 0.18590(11) -0.20299(10) 0.26998(6) 0.0467(3) Uani 1 1 d . .
W13 W 0.04784(9) -0.24496(9) 0.40794(6) 0.0413(3) Uani 1 1 d . .
W14 W 0.21298(9) 0.08512(9) 0.34510(6) 0.0403(3) Uani 1 1 d . .
W15 W 0.45130(10) -0.04016(10) 0.30394(6) 0.0453(3) Uani 1 1 d . .
W16 W 0.26677(11) -0.36132(9) 0.37035(6) 0.0444(3) Uani 1 1 d . .
W17 W 0.07537(8) 0.04061(8) 0.48100(6) 0.0345(2) Uani 1 1 d . .
W18 W 0.53060(9) -0.20133(9) 0.40052(6) 0.0416(3) Uani 1 1 d . .
W19 W 0.17124(7) -0.12586(7) 0.59211(5) 0.0283(2) Uani 1 1 d . .
W20 W 0.32246(8) 0.18532(7) 0.51776(5) 0.0311(2) Uani 1 1 d . .
W21 W 0.55513(8) 0.06174(9) 0.47815(6) 0.0358(2) Uani 1 1 d . .
W22 W 0.38727(8) -0.23822(7) 0.55495(5) 0.0296(2) Uani 1 1 d . .
Tb1 Tb 0.44077(8) 0.05661(8) 0.66345(6) 0.0254(2) Uani 1 1 d . .
K1 K 0.0579(9) -0.2388(9) 0.7441(7) 0.100(3) Uani 1 1 d . .
P1 P 0.6025(5) 0.3075(5) 0.8460(3) 0.0231(10) Uani 1 1 d . .
P2 P 0.2990(6) -0.0888(5) 0.4448(3) 0.0314(12) Uani 1 1 d . .
Na1 Na 0.473(2) 0.6034(16) 0.7181(13) 0.050(6) Uani 0.5 1 d . P
O1 O 0.7902(14) 0.6184(14) 1.0530(9) 0.039(4) Uiso 1 1 d . .
O2 O 0.9574(15) 0.2587(15) 0.9627(10) 0.042(4) Uiso 1 1 d . .
O3 O 0.7768(15) 0.6719(15) 0.8148(10) 0.044(4) Uiso 1 1 d . .
O4 O 0.4522(15) 0.6612(15) 0.9345(10) 0.045(4) Uiso 1 1 d . .
O5 O 0.5941(14) 0.2389(14) 1.0958(10) 0.039(4) Uiso 1 1 d . .
O6 O 0.9549(14) 0.3162(14) 0.7248(9) 0.039(4) Uiso 1 1 d . .
O7 O 0.2597(14) 0.2942(14) 0.9770(10) 0.040(4) Uiso 1 1 d . .
O8 O 0.7843(13) -0.0190(13) 0.7671(9) 0.035(4) Uiso 1 1 d . .
O9 O 0.5833(16) 0.3639(16) 0.5926(11) 0.046(5) Uiso 1 1 d . .
O10 O 0.2536(14) 0.3533(14) 0.7146(10) 0.041(4) Uiso 1 1 d . .
O11 O 0.4192(14) -0.0314(14) 0.9016(9) 0.038(4) Uiso 1 1 d . .
O12 O 0.1432(19) -0.2294(19) 0.1870(13) 0.066(6) Uiso 1 1 d . .
O13 O -0.0802(19) -0.3024(18) 0.4034(13) 0.063(6) Uiso 1 1 d . .
O14 O 0.1779(17) 0.1456(17) 0.2820(12) 0.055(5) Uiso 1 1 d . .
O15 O 0.5011(18) -0.0172(18) 0.2290(12) 0.059(6) Uiso 1 1 d . .
O16 O 0.2753(18) -0.4886(18) 0.3445(12) 0.061(6) Uiso 1 1 d . .
O17 O -0.0427(15) 0.0783(15) 0.5025(10) 0.046(5) Uiso 1 1 d . .
O18 O 0.6284(16) -0.2818(16) 0.3879(11) 0.052(5) Uiso 1 1 d . .
O19 O 0.0763(15) -0.1568(15) 0.6445(10) 0.042(4) Uiso 1 1 d . .
O20 O 0.3525(15) 0.3153(15) 0.5547(10) 0.044(4) Uiso 1 1 d . .
O21 O 0.6695(14) 0.1519(14) 0.5020(9) 0.038(4) Uiso 1 1 d . .
O22 O 0.4288(12) -0.3411(12) 0.5806(8) 0.029(3) Uiso 1 1 d . .
O23 O 0.6707(11) 0.3320(11) 0.9156(8) 0.025(3) Uiso 1 1 d . .
O24 O 0.6626(13) 0.3613(13) 0.7955(9) 0.031(3) Uiso 1 1 d . .
O25 O 0.5776(11) 0.1882(11) 0.8176(7) 0.020(3) Uiso 1 1 d . .
O26 O 0.4970(12) 0.3548(12) 0.8559(8) 0.030(3) Uiso 1 1 d . .
O27 O 0.2283(14) -0.1810(14) 0.3943(9) 0.038(4) Uiso 1 1 d . .
O28 O 0.2500(12) 0.0111(12) 0.4467(8) 0.029(3) Uiso 1 1 d . .
O29 O 0.3072(13) -0.1112(13) 0.5173(9) 0.033(4) Uiso 1 1 d . .
O30 O 0.4075(12) -0.0757(12) 0.4174(8) 0.029(3) Uiso 1 1 d . .
O31 O 0.6076(12) 0.0303(12) 0.7075(8) 0.030(3) Uiso 1 1 d . .
O32 O 0.5588(12) 0.2111(12) 0.6672(8) 0.027(3) Uiso 1 1 d . .
O33 O 0.3741(13) 0.2011(13) 0.7331(9) 0.034(4) Uiso 1 1 d . .
O34 O 0.4181(14) 0.0228(14) 0.7755(9) 0.037(4) Uiso 1 1 d . .
O35 O 0.2640(11) -0.0344(11) 0.6523(8) 0.025(3) Uiso 1 1 d . .
O36 O 0.3451(12) 0.1264(12) 0.5868(8) 0.029(3) Uiso 1 1 d . .
O37 O 0.5233(14) 0.0306(14) 0.5556(10) 0.039(4) Uiso 1 1 d . .
O38 O 0.4457(13) -0.1293(13) 0.6236(9) 0.031(3) Uiso 1 1 d . .
O39 O 0.8497(14) 0.4312(14) 0.9868(9) 0.038(4) Uiso 1 1 d . .
O40 O 0.7665(13) 0.5400(13) 0.9055(9) 0.033(4) Uiso 1 1 d . .
O41 O 0.5940(13) 0.5344(13) 0.9692(9) 0.034(4) Uiso 1 1 d . .
O42 O 0.6737(13) 0.4229(13) 1.0512(9) 0.036(4) Uiso 1 1 d . .
O43 O 0.8715(13) 0.3366(13) 0.8555(8) 0.030(3) Uiso 1 1 d . .
O44 O 0.8477(13) 0.4770(13) 0.7866(9) 0.032(4) Uiso 1 1 d . .
O45 O 0.5914(12) 0.5645(12) 0.8452(8) 0.029(3) Uiso 1 1 d . .
O46 O 0.3911(14) 0.4609(14) 0.9526(9) 0.038(4) Uiso 1 1 d . .
O47 O 0.4817(14) 0.3215(14) 0.9984(9) 0.037(4) Uiso 1 1 d . .
O48 O 0.7588(13) 0.2542(13) 1.0093(9) 0.035(4) Uiso 1 1 d . .
O49 O 0.7753(12) 0.1583(12) 0.8778(8) 0.030(3) Uiso 1 1 d . .
O50 O 0.6627(12) 0.5002(12) 0.7222(8) 0.028(3) Uiso 1 1 d . .
O51 O 0.3913(15) 0.4941(15) 0.8260(10) 0.042(4) Uiso 1 1 d . .
O52 O 0.5695(13) 0.1494(13) 0.9522(9) 0.034(4) Uiso 1 1 d . .
O53 O 0.7757(12) 0.1866(12) 0.7518(8) 0.030(3) Uiso 1 1 d . .
O54 O 0.7531(12) 0.3288(12) 0.6775(8) 0.027(3) Uiso 1 1 d . .
O55 O 0.4786(13) 0.3885(13) 0.7175(9) 0.032(4) Uiso 1 1 d . .
O56 O 0.2957(13) 0.3129(12) 0.8481(8) 0.030(3) Uiso 1 1 d . .
O57 O 0.3905(13) 0.1708(13) 0.8916(9) 0.036(4) Uiso 1 1 d . .
O58 O 0.6069(12) 0.0101(12) 0.8414(8) 0.030(3) Uiso 1 1 d . .
O59 O 0.0581(16) -0.2403(16) 0.3071(11) 0.051(5) Uiso 1 1 d . .
O60 O 0.1606(14) -0.0610(14) 0.2996(10) 0.041(4) Uiso 1 1 d . .
O61 O 0.3293(17) -0.1467(17) 0.2713(11) 0.053(5) Uiso 1 1 d . .
O62 O 0.2299(17) -0.3335(17) 0.2808(11) 0.054(5) Uiso 1 1 d . .
O63 O 0.0306(15) -0.0996(16) 0.4246(11) 0.048(5) Uiso 1 1 d . .
O64 O 0.0849(14) 0.0805(14) 0.3921(9) 0.039(4) Uiso 1 1 d . .
O65 O 0.3485(14) 0.0541(14) 0.3206(9) 0.037(4) Uiso 1 1 d . .
O66 O 0.5247(16) -0.1518(16) 0.3174(11) 0.052(5) Uiso 1 1 d . .
O67 O 0.4093(15) -0.2971(15) 0.3605(10) 0.045(4) Uiso 1 1 d . .
O68 O 0.1140(16) -0.3661(16) 0.3843(11) 0.051(5) Uiso 1 1 d . .
O69 O 0.0980(14) -0.2213(14) 0.4984(10) 0.042(4) Uiso 1 1 d . .
O70 O 0.2757(13) 0.1937(13) 0.4187(9) 0.035(4) Uiso 1 1 d . .
O71 O 0.5426(16) 0.0541(16) 0.3702(11) 0.051(5) Uiso 1 1 d . .
O72 O 0.2990(16) -0.3293(16) 0.4637(11) 0.050(5) Uiso 1 1 d . .
O73 O 0.1132(13) -0.0251(13) 0.5534(9) 0.035(4) Uiso 1 1 d . .
O74 O 0.1688(13) 0.1654(13) 0.5244(9) 0.032(3) Uiso 1 1 d . .
O75 O 0.4500(14) 0.1493(14) 0.4774(10) 0.041(4) Uiso 1 1 d . .
O76 O 0.6071(15) -0.0725(15) 0.4458(10) 0.045(4) Uiso 1 1 d . .
O77 O 0.4890(15) -0.2149(15) 0.4898(10) 0.043(4) Uiso 1 1 d . .
O78 O 0.2497(13) -0.2410(13) 0.5895(9) 0.035(4) Uiso 1 1 d . .
O79 O 0.0345(14) -0.2993(14) 0.8496(10) 0.038(4) Uiso 1 1 d . .
O80 O 0.1663(15) -0.0901(15) 0.8136(10) 0.046(5) Uiso 1 1 d . .
O81 O -0.1017(19) -0.1814(19) 0.7594(13) 0.065(6) Uiso 1 1 d . .
O82 O -0.022(2) -0.417(2) 0.6934(14) 0.074(7) Uiso 1 1 d . .
O83 O 0.0876(18) -0.0218(17) 0.9134(12) 0.059(6) Uiso 1 1 d . .
O84 O 0.6930(17) -0.3831(15) 0.6279(11) 0.053(5) Uiso 1 1 d D .
O85 O 0.8584(17) 0.2848(17) 0.5521(12) 0.057(5) Uiso 1 1 d . .
O86 O 0.0586(18) -0.1907(18) 0.9521(12) 0.060(6) Uiso 1 1 d . .
O87 O 0.562(4) -0.069(5) 1.100(3) 0.22(3) Uiso 1 1 d D .
O88 O 0.0691(19) 0.3319(19) 0.6025(13) 0.065(6) Uiso 1 1 d . .
O89 O -0.141(2) -0.435(2) 0.2835(17) 0.030(7) Uiso 0.5 1 d . P
O90 O 0.6470(19) -0.2363(18) 0.6957(13) 0.068(6) Uiso 1 1 d D .
O91 O 0.705(3) 0.050(3) 1.103(2) 0.129(13) Uiso 1 1 d D .
O92 O 0.293(4) -0.437(4) 0.166(3) 0.064(12) Uiso 0.5 1 d . P
O93 O 0.325(3) 0.644(3) 0.786(2) 0.042(8) Uiso 0.5 1 d . P
O94 O 0.596(3) -0.446(3) 0.162(2) 0.044(9) Uiso 0.5 1 d . P
O95 O 0.175(3) 0.380(3) 0.4353(19) 0.040(8) Uiso 0.5 1 d . P
O96 O 0.301(3) 0.503(3) 0.6266(19) 0.041(8) Uiso 0.5 1 d . P
O97 O 0.795(4) 0.831(4) 1.180(3) 0.065(12) Uiso 0.5 1 d . P
O98 O 0.419(8) -0.449(8) 0.125(5) 0.17(4) Uiso 0.5 1 d . P
N1 N 0.1904(18) 0.0934(18) 0.7788(12) 0.042(5) Uiso 1 1 d . .
N2 N 0.0207(17) -0.4698(16) 0.8996(11) 0.042(5) Uiso 1 1 d D .
N3 N 0.726(2) -0.007(2) 0.9598(16) 0.065(8) Uiso 1 1 d D .
N4 N 0.6785(16) -0.1300(15) 0.5971(12) 0.039(5) Uiso 1 1 d D .
C1 C 0.128(2) -0.017(2) 0.8533(14) 0.036(5) Uiso 1 1 d . .
C2 C 0.133(2) 0.090(2) 0.8385(14) 0.036(5) Uiso 1 1 d . .
C3 C 0.127(2) 0.132(2) 0.7285(15) 0.044(6) Uiso 1 1 d . .
C4 C 0.009(2) 0.080(2) 0.7325(17) 0.052(7) Uiso 1 1 d . .
C5 C 0.017(3) 0.101(3) 0.8131(18) 0.055(8) Uiso 1 1 d . .
C6 C 0.040(2) -0.282(2) 0.9126(16) 0.048(7) Uiso 1 1 d . .
C7 C 0.029(2) -0.367(2) 0.9541(14) 0.047(7) Uiso 1 1 d D .
C8 C 0.102(3) -0.525(3) 0.927(2) 0.073(10) Uiso 1 1 d D .
C9 C 0.137(5) -0.467(4) 1.001(2) 0.14(2) Uiso 1 1 d D .
C10 C 0.132(3) -0.345(4) 1.010(2) 0.105(16) Uiso 1 1 d D .
C11 C 0.647(5) -0.027(5) 1.068(2) 0.17(3) Uiso 1 1 d D .
C12 C 0.641(3) -0.080(2) 0.9909(18) 0.067(9) Uiso 1 1 d D .
C13 C 0.682(3) -0.182(3) 0.977(2) 0.073(10) Uiso 1 1 d D .
C14 C 0.800(2) -0.162(3) 0.9741(19) 0.067(9) Uiso 1 1 d D .
C15 C 0.797(4) -0.080(3) 0.926(2) 0.111(17) Uiso 1 1 d D .
C16 C 0.841(2) -0.1297(19) 0.5445(15) 0.046(7) Uiso 1 1 d D .
C17 C 0.771(2) -0.053(2) 0.5904(16) 0.052(7) Uiso 1 1 d D .
C18 C 0.6991(18) -0.2418(18) 0.5760(13) 0.042(6) Uiso 1 1 d D .
C19 C 0.8124(18) -0.2307(19) 0.5653(14) 0.040(6) Uiso 1 1 d D .
C20 C 0.675(2) -0.2877(17) 0.6425(12) 0.036(5) Uiso 1 1 d D .

loop_
_atom_site_aniso_label
_atom_site_aniso_U_11
_atom_site_aniso_U_22
_atom_site_aniso_U_33
_atom_site_aniso_U_23
_atom_site_aniso_U_13
_atom_site_aniso_U_12
W1 0.0357(5) 0.0304(5) 0.0315(5) 0.0006(4) 0.0023(4) 0.0013(4)
W2 0.0295(5) 0.0305(5) 0.0311(5) 0.0093(4) -0.0018(4) 0.0038(4)
W3 0.0272(5) 0.0258(5) 0.0373(5) 0.0099(4) 0.0028(4) 0.0018(4)
W4 0.0305(5) 0.0254(5) 0.0443(6) 0.0035(4) 0.0093(4) 0.0070(4)
W5 0.0380(5) 0.0345(5) 0.0261(5) 0.0057(4) 0.0048(4) 0.0024(4)
W6 0.0247(4) 0.0299(5) 0.0331(5) 0.0101(4) 0.0066(4) 0.0063(4)
W7 0.0285(5) 0.0313(5) 0.0348(5) 0.0049(4) 0.0110(4) 0.0054(4)
W8 0.0245(4) 0.0248(4) 0.0302(5) 0.0069(4) 0.0024(4) 0.0077(4)
W9 0.0262(4) 0.0282(5) 0.0321(5) 0.0111(4) 0.0040(4) 0.0029(4)
W10 0.0244(4) 0.0255(4) 0.0365(5) 0.0085(4) 0.0052(4) 0.0067(4)
W11 0.0299(5) 0.0257(4) 0.0284(5) 0.0088(4) 0.0057(4) 0.0037(4)
W12 0.0685(8) 0.0453(6) 0.0241(5) 0.0018(5) -0.0017(5) 0.0142(6)
W13 0.0469(6) 0.0372(6) 0.0340(5) 0.0038(5) -0.0084(5) -0.0010(5)
W14 0.0533(7) 0.0414(6) 0.0302(5) 0.0123(5) 0.0025(5) 0.0153(5)
W15 0.0638(8) 0.0506(7) 0.0294(5) 0.0147(5) 0.0175(5) 0.0222(6)
W16 0.0692(8) 0.0311(5) 0.0299(5) -0.0011(4) 0.0010(5) 0.0133(5)
W17 0.0313(5) 0.0375(5) 0.0352(5) 0.0083(4) -0.0016(4) 0.0090(4)
W18 0.0525(7) 0.0446(6) 0.0362(6) 0.0138(5) 0.0199(5) 0.0243(5)
W19 0.0265(4) 0.0308(5) 0.0262(4) 0.0048(4) 0.0031(4) 0.0026(4)
W20 0.0338(5) 0.0295(5) 0.0317(5) 0.0084(4) 0.0029(4) 0.0087(4)
W21 0.0342(5) 0.0424(6) 0.0358(5) 0.0141(5) 0.0132(4) 0.0111(4)
W22 0.0346(5) 0.0275(4) 0.0279(5) 0.0062(4) 0.0066(4) 0.0084(4)
Tb1 0.0247(5) 0.0258(5) 0.0260(5) 0.0053(4) 0.0039(4) 0.0062(4)
K1 0.092(7) 0.112(8) 0.114(9) 0.041(7) 0.041(7) 0.042(6)
P1 0.020(2) 0.022(2) 0.027(3) 0.006(2) 0.000(2) 0.002(2)
P2 0.041(3) 0.034(3) 0.019(2) 0.003(2) 0.002(2) 0.009(3)
Na1 0.077(16) 0.030(10) 0.062(14) 0.040(11) 0.034(13) 0.016(10)

loop_
_atom_type_symbol
_atom_type_description
_atom_type_scat_dispersion_real
_atom_type_scat_dispersion_imag
_atom_type_scat_source
O O 0.0106 0.0060
;
International Tables for Crystallography
(Vol. C, Tables 4.2.6.8 and 6.1.1.4)
;
Tb Tb -0.1723 4.1537
;
International Tables for Crystallography
(Vol. C, Tables 4.2.6.8 and 6.1.1.4)
;
P P 0.1023 0.0942
;
International Tables for Crystallography
(Vol. C, Tables 4.2.6.8 and 6.1.1.4)
;
W W -0.8490 6.8722
;
International Tables for Crystallography
(Vol. C, Tables 4.2.6.8 and 6.1.1.4)
;
K K 0.2009 0.2494
;
International Tables for Crystallography
(Vol. C, Tables 4.2.6.8 and 6.1.1.4)
;
Na Na 0.0362 0.0249
;
International Tables for Crystallography
(Vol. C, Tables 4.2.6.8 and 6.1.1.4)
;
C C 0.0033 0.0016
;
International Tables for Crystallography
(Vol. C, Tables 4.2.6.8 and 6.1.1.4)
;
N N 0.0061 0.0033
;
International Tables for Crystallography
(Vol. C, Tables 4.2.6.8 and 6.1.1.4)
;
H H 0.0000 0.0000
;
International Tables for Crystallography
(Vol. C, Table 6.1.1.4)
;

loop_
_geom_angle_atom_site_label_1
_geom_angle_atom_site_label_2
_geom_angle_atom_site_label_3
_geom_angle
_geom_angle_site_symmetry_3
O1 W1 O42 102.2(8) .
O1 W1 O41 104.8(8) .
O42 W1 O41 90.0(7) .
O1 W1 O39 97.9(8) .
O42 W1 O39 88.3(7) .
O41 W1 O39 157.1(7) .
O1 W1 O40 101.2(8) .
O42 W1 O40 156.5(7) .
O41 W1 O40 84.9(7) .
O39 W1 O40 87.6(7) .
O1 W1 O23 170.3(7) .
O42 W1 O23 74.1(6) .
O41 W1 O23 84.4(6) .
O39 W1 O23 73.2(6) .
O40 W1 O23 82.5(6) .
O2 W2 O49 106.0(8) .
O2 W2 O48 100.8(8) .
O49 W2 O48 91.0(7) .
O2 W2 O43 101.1(8) .
O49 W2 O43 90.3(7) .
O48 W2 O43 156.8(7) .
O2 W2 O39 98.3(8) .
O49 W2 O39 155.7(7) .
O48 W2 O39 85.1(7) .
O43 W2 O39 84.3(7) .
O2 W2 O23 170.6(7) .
O49 W2 O23 82.2(6) .
O48 W2 O23 74.0(6) .
O43 W2 O23 83.2(6) .
O39 W2 O23 73.7(6) .
O3 W3 O50 101.9(8) .
O3 W3 O40 102.3(8) .
O50 W3 O40 155.8(7) .
O3 W3 O45 101.9(8) .
O50 W3 O45 88.4(7) .
O40 W3 O45 85.7(7) .
O3 W3 O44 100.9(8) .
O50 W3 O44 90.9(7) .
O40 W3 O44 85.5(7) .
O45 W3 O44 156.9(7) .
O3 W3 O24 172.4(8) .
O50 W3 O24 72.5(6) .
O40 W3 O24 83.4(6) .
O45 W3 O24 83.4(6) .
O44 W3 O24 74.4(6) .
O4 W4 O51 101.9(9) .
O4 W4 O45 102.7(8) .
O51 W4 O45 88.4(8) .
O4 W4 O41 102.9(9) .
O51 W4 O41 155.2(8) .
O45 W4 O41 84.4(7) .
O4 W4 O46 101.8(8) .
O51 W4 O46 90.1(8) .
O45 W4 O46 155.2(7) .
O41 W4 O46 86.7(7) .
O4 W4 O26 171.8(8) .
O51 W4 O26 72.5(7) .
O45 W4 O26 83.3(6) .
O41 W4 O26 83.0(6) .
O46 W4 O26 72.6(6) .
O5 W5 O52 103.7(8) .
O5 W5 O47 103.0(8) .
O52 W5 O47 89.9(8) .
O5 W5 O48 100.5(8) .
O52 W5 O48 90.3(7) .
O47 W5 O48 155.8(7) .
O5 W5 O42 102.2(8) .
O52 W5 O42 154.0(7) .
O47 W5 O42 86.3(7) .
O48 W5 O42 83.0(7) .
O5 W5 O23 170.3(7) .
O52 W5 O23 81.7(6) .
O47 W5 O23 84.9(6) .
O48 W5 O23 71.1(6) .
O42 W5 O23 72.4(6) .
O6 W6 O53 105.4(8) .
O6 W6 O54 100.1(8) .
O53 W6 O54 92.1(7) .
O6 W6 O43 101.2(8) .
O53 W6 O43 87.4(7) .
O54 W6 O43 158.0(7) .
O6 W6 O44 97.8(8) .
O53 W6 O44 156.4(7) .
O54 W6 O44 88.0(7) .
O43 W6 O44 83.8(7) .
O6 W6 O24 169.9(7) .
O53 W6 O24 82.9(6) .
O54 W6 O24 73.6(6) .
O43 W6 O24 84.6(6) .
O44 W6 O24 74.5(6) .
O7 W7 O56 98.8(8) .
O7 W7 O46 100.3(8) .
O56 W7 O46 88.1(7) .
O7 W7 O47 103.7(8) .
O56 W7 O47 157.4(7) .
O46 W7 O47 86.4(7) .
O7 W7 O57 103.8(8) .
O56 W7 O57 89.4(7) .
O46 W7 O57 155.8(7) .
O47 W7 O57 86.7(7) .
O7 W7 O26 169.2(7) .
O56 W7 O26 72.2(6) .
O46 W7 O26 73.9(6) .
O47 W7 O26 85.2(6) .
O57 W7 O26 82.4(6) .
O8 W8 O31 103.4(8) .
O8 W8 O58 99.3(7) .
O31 W8 O58 94.9(7) .
O8 W8 O53 100.8(7) .
O31 W8 O53 95.3(7) .
O58 W8 O53 154.6(7) .
O8 W8 O49 95.1(7) .
O31 W8 O49 161.5(7) .
O58 W8 O49 82.9(6) .
O53 W8 O49 80.1(6) .
O8 W8 O25 171.8(7) .
O31 W8 O25 81.8(6) .
O58 W8 O25 73.7(6) .
O53 W8 O25 84.9(6) .
O49 W8 O25 80.0(6) .
O9 W9 O32 106.3(8) .
O9 W9 O55 103.1(8) .
O32 W9 O55 93.4(7) .
O9 W9 O54 100.6(8) .
O32 W9 O54 93.5(7) .
O55 W9 O54 152.3(7) .
O9 W9 O50 96.0(8) .
O32 W9 O50 157.7(7) .
O55 W9 O50 81.1(6) .
O54 W9 O50 82.4(6) .
O9 W9 O24 164.6(8) .
O32 W9 O24 88.0(6) .
O55 W9 O24 81.3(6) .
O54 W9 O24 72.2(6) .
O50 W9 O24 69.9(6) .
O10 W10 O33 104.0(8) .
O10 W10 O55 104.6(8) .
O33 W10 O55 95.6(7) .
O10 W10 O56 100.1(8) .
O33 W10 O56 90.6(7) .
O55 W10 O56 152.2(7) .
O10 W10 O51 97.0(8) .
O33 W10 O51 158.6(8) .
O55 W10 O51 82.7(7) .
O56 W10 O51 81.8(7) .
O10 W10 O26 164.2(7) .
O33 W10 O26 89.0(7) .
O55 W10 O26 82.7(6) .
O56 W10 O26 70.3(6) .
O51 W10 O26 69.6(6) .
O11 W11 O34 103.7(8) .
O11 W11 O57 102.2(8) .
O34 W11 O57 95.3(8) .
O11 W11 O58 98.5(7) .
O34 W11 O58 94.0(7) .
O57 W11 O58 154.6(7) .
O11 W11 O52 95.5(8) .
O34 W11 O52 160.7(7) .
O57 W11 O52 82.4(7) .
O58 W11 O52 81.0(7) .
O11 W11 O25 170.6(7) .
O34 W11 O25 81.6(7) .
O57 W11 O25 84.9(6) .
O58 W11 O25 73.1(6) .
O52 W11 O25 79.1(6) .
O12 W12 O59 99.0(11) .
O12 W12 O61 103.6(11) .
O59 W12 O61 157.2(9) .
O12 W12 O60 100.1(10) .
O59 W12 O60 86.6(8) .
O61 W12 O60 86.3(9) .
O12 W12 O62 103.6(11) .
O59 W12 O62 88.8(9) .
O61 W12 O62 89.0(9) .
O60 W12 O62 156.3(9) .
O12 W12 O27 172.1(9) .
O59 W12 O27 73.8(8) .
O61 W12 O27 83.8(8) .
O60 W12 O27 82.9(7) .
O62 W12 O27 73.5(8) .
O13 W13 O69 105.9(10) .
O13 W13 O68 99.7(10) .
O69 W13 O68 90.6(9) .
O13 W13 O63 100.8(10) .
O69 W13 O63 88.9(9) .
O68 W13 O63 158.8(8) .
O13 W13 O59 99.8(10) .
O69 W13 O59 154.4(8) .
O68 W13 O59 85.5(9) .
O63 W13 O59 85.8(8) .
O13 W13 O27 170.3(9) .
O69 W13 O27 82.5(7) .
O68 W13 O27 75.0(7) .
O63 W13 O27 83.9(7) .
O59 W13 O27 72.0(7) .
O14 W14 O70 104.3(9) .
O14 W14 O65 101.6(9) .
O70 W14 O65 89.7(8) .
O14 W14 O64 100.0(9) .
O70 W14 O64 89.3(7) .
O65 W14 O64 157.9(7) .
O14 W14 O60 101.2(9) .
O70 W14 O60 154.5(7) .
O65 W14 O60 86.5(8) .
O64 W14 O60 84.9(8) .
O14 W14 O28 172.7(8) .
O70 W14 O28 71.9(6) .
O65 W14 O28 84.8(6) .
O64 W14 O28 74.0(6) .
O60 W14 O28 82.6(7) .
O15 W15 O71 100.4(10) .
O15 W15 O66 101.0(10) .
O71 W15 O66 90.4(9) .
O15 W15 O65 102.2(9) .
O71 W15 O65 89.1(8) .
O66 W15 O65 156.5(8) .
O15 W15 O61 104.7(10) .
O71 W15 O61 154.8(9) .
O66 W15 O61 86.4(9) .
O65 W15 O61 84.1(8) .
O15 W15 O30 171.2(9) .
O71 W15 O30 74.2(8) .
O66 W15 O30 72.5(7) .
O65 W15 O30 84.8(6) .
O61 W15 O30 81.1(7) .
O16 W16 O72 104.2(10) .
O16 W16 O62 99.8(10) .
O72 W16 O62 155.9(9) .
O16 W16 O67 101.9(10) .
O72 W16 O67 88.5(9) .
O62 W16 O67 85.6(8) .
O16 W16 O68 101.0(10) .
O72 W16 O68 90.6(9) .
O62 W16 O68 85.7(9) .
O67 W16 O68 156.5(8) .
O16 W16 O27 170.4(9) .
O72 W16 O27 83.2(8) .
O62 W16 O27 73.0(8) .
O67 W16 O27 84.1(7) .
O68 W16 O27 72.5(7) .
O17 W17 O74 100.7(8) .
O17 W17 O73 103.4(8) .
O74 W17 O73 91.6(7) .
O17 W17 O63 100.9(9) .
O74 W17 O63 158.2(8) .
O73 W17 O63 85.7(8) .
O17 W17 O64 99.5(8) .
O74 W17 O64 88.5(7) .
O73 W17 O64 156.6(7) .
O63 W17 O64 85.6(8) .
O17 W17 O28 171.8(8) .
O74 W17 O28 73.4(6) .
O73 W17 O28 82.7(6) .
O63 W17 O28 84.8(7) .
O64 W17 O28 75.0(6) .
O18 W18 O76 102.1(9) .
O18 W18 O67 101.5(9) .
O76 W18 O67 156.4(8) .
O18 W18 O77 101.2(9) .
O76 W18 O77 87.6(8) .
O67 W18 O77 87.4(8) .
O18 W18 O66 103.6(9) .
O76 W18 O66 87.9(9) .
O67 W18 O66 86.9(9) .
O77 W18 O66 155.2(9) .
O18 W18 O30 174.5(8) .
O76 W18 O30 73.1(7) .
O67 W18 O30 83.4(7) .
O77 W18 O30 81.6(7) .
O66 W18 O30 73.8(7) .
O19 W19 O35 102.2(8) .
O19 W19 O73 101.8(8) .
O35 W19 O73 95.6(7) .
O19 W19 O78 99.3(8) .
O35 W19 O78 94.3(7) .
O73 W19 O78 154.2(7) .
O19 W19 O69 97.0(8) .
O35 W19 O69 160.8(7) .
O73 W19 O69 79.7(7) .
O78 W19 O69 83.2(7) .
O19 W19 O29 170.8(7) .
O35 W19 O29 81.7(6) .
O73 W19 O29 86.0(6) .
O78 W19 O29 72.0(6) .
O69 W19 O29 79.5(7) .
O19 W19 K1 24.6(6) .
O35 W19 K1 90.5(5) .
O73 W19 K1 124.9(5) .
O78 W19 K1 78.7(5) .
O69 W19 K1 107.6(5) .
O29 W19 K1 148.8(4) .
O20 W20 O36 104.3(8) .
O20 W20 O75 103.5(9) .
O36 W20 O75 92.4(7) .
O20 W20 O74 100.3(8) .
O36 W20 O74 92.3(7) .
O75 W20 O74 153.7(7) .
O20 W20 O70 98.2(8) .
O36 W20 O70 157.5(7) .
O75 W20 O70 84.2(7) .
O74 W20 O70 81.6(7) .
O20 W20 O28 166.5(8) .
O36 W20 O28 87.4(6) .
O75 W20 O28 82.4(7) .
O74 W20 O28 72.1(6) .
O70 W20 O28 70.1(6) .
O37 W21 O21 104.0(8) .
O37 W21 O75 94.9(8) .
O21 W21 O75 102.3(8) .
O37 W21 O76 90.9(8) .
O21 W21 O76 103.7(8) .
O75 W21 O76 151.1(8) .
O37 W21 O71 157.6(8) .
O21 W21 O71 98.4(8) .
O75 W21 O71 81.7(8) .
O76 W21 O71 82.2(8) .
O37 W21 O30 87.9(7) .
O21 W21 O30 166.9(7) .
O75 W21 O30 82.0(7) .
O76 W21 O30 70.0(7) .
O71 W21 O30 69.7(7) .
O22 W22 O38 102.3(7) .
O22 W22 O78 100.7(7) .
O38 W22 O78 94.0(7) .
O22 W22 O77 100.8(8) .
O38 W22 O77 94.9(8) .
O78 W22 O77 154.3(8) .
O22 W22 O72 95.5(8) .
O38 W22 O72 162.1(8) .
O78 W22 O72 81.6(8) .
O77 W22 O72 82.5(8) .
O22 W22 O29 172.0(7) .
O38 W22 O29 83.0(7) .
O78 W22 O29 72.8(6) .
O77 W22 O29 84.4(7) .
O72 W22 O29 79.1(7) .
O36 Tb1 O33 73.5(6) .
O36 Tb1 O32 80.4(5) .
O33 Tb1 O32 71.5(5) .
O36 Tb1 O31 148.0(5) .
O33 Tb1 O31 114.0(6) .
O32 Tb1 O31 73.5(5) .
O36 Tb1 O34 135.6(6) .
O33 Tb1 O34 72.3(6) .
O32 Tb1 O34 113.7(6) .
O31 Tb1 O34 73.4(6) .
O36 Tb1 O37 72.2(6) .
O33 Tb1 O37 133.3(6) .
O32 Tb1 O37 72.3(6) .
O31 Tb1 O37 82.3(6) .
O34 Tb1 O37 151.2(6) .
O36 Tb1 O35 74.4(5) .
O33 Tb1 O35 85.9(5) .
O32 Tb1 O35 150.1(5) .
O31 Tb1 O35 135.2(5) .
O34 Tb1 O35 75.8(6) .
O37 Tb1 O35 113.7(6) .
O36 Tb1 O38 114.5(6) .
O33 Tb1 O38 151.8(5) .
O32 Tb1 O38 135.2(5) .
O31 Tb1 O38 74.4(5) .
O34 Tb1 O38 85.5(6) .
O37 Tb1 O38 73.1(6) .
O35 Tb1 O38 71.5(5) .
O81 K1 O80 98.6(9) .
O81 K1 O82 93.0(10) .
O80 K1 O82 162.6(10) .
O81 K1 O79 86.4(8) .
O80 K1 O79 87.6(8) .
O82 K1 O79 80.2(8) .
O81 K1 O19 89.1(8) .
O80 K1 O19 87.9(8) .
O82 K1 O19 105.2(9) .
O79 K1 O19 173.1(8) .
O81 K1 C1 79.2(8) .
O80 K1 C1 19.8(7) .
O82 K1 C1 161.8(9) .
O79 K1 C1 82.9(7) .
O19 K1 C1 91.1(7) .
O81 K1 C6 85.0(8) .
O80 K1 C6 78.3(8) .
O82 K1 C6 90.0(9) .
O79 K1 C6 9.8(7) .
O19 K1 C6 163.9(8) .
C1 K1 C6 73.1(7) .
O81 K1 W19 105.4(7) .
O80 K1 W19 82.2(6) .
O82 K1 W19 107.2(7) .
O79 K1 W19 165.4(6) .
O19 K1 W19 16.7(4) .
C1 K1 W19 90.8(5) .
C6 K1 W19 159.1(6) .
O23 P1 O25 108.9(8) .
O23 P1 O24 108.3(9) .
O25 P1 O24 112.5(9) .
O23 P1 O26 111.0(9) .
O25 P1 O26 109.6(9) .
O24 P1 O26 106.5(9) .
O30 P2 O29 110.8(10) .
O30 P2 O27 109.0(10) .
O29 P2 O27 108.9(10) .
O30 P2 O28 108.6(9) .
O29 P2 O28 111.3(9) .
O27 P2 O28 108.2(10) .
O93 Na1 O96 77.1(14) .
O93 Na1 O55 102.8(11) .
O96 Na1 O55 78.2(10) .
O93 Na1 O50 140.2(12) .
O96 Na1 O50 119.5(11) .
O55 Na1 O50 53.1(6) .
O93 Na1 O51 54.5(10) .
O96 Na1 O51 90.2(10) .
O55 Na1 O51 53.8(6) .
O50 Na1 O51 87.7(7) .
O93 Na1 O90 124.5(13) 1_565
O96 Na1 O90 127.4(12) 1_565
O55 Na1 O90 128.6(10) 1_565
O50 Na1 O90 76.4(8) 1_565
O51 Na1 O90 142.3(12) 1_565
W19 O19 K1 138.7(10) .
P1 O23 W2 127.4(8) .
P1 O23 W1 126.6(8) .
W2 O23 W1 90.3(5) .
P1 O23 W5 123.3(8) .
W2 O23 W5 89.1(5) .
W1 O23 W5 88.4(5) .
P1 O24 W9 124.8(9) .
P1 O24 W6 123.7(9) .
W9 O24 W6 89.0(5) .
P1 O24 W3 127.4(9) .
W9 O24 W3 91.8(5) .
W6 O24 W3 88.6(5) .
P1 O25 W8 127.3(8) .
P1 O25 W11 129.1(8) .
W8 O25 W11 91.1(5) .
P1 O26 W10 124.5(9) .
P1 O26 W7 125.2(9) .
W10 O26 W7 90.7(5) .
P1 O26 W4 126.1(9) .
W10 O26 W4 91.4(5) .
W7 O26 W4 87.9(5) .
P2 O27 W13 125.9(10) .
P2 O27 W12 127.3(10) .
W13 O27 W12 90.6(6) .
P2 O27 W16 123.0(10) .
W13 O27 W16 89.2(6) .
W12 O27 W16 89.4(6) .
P2 O28 W17 126.0(9) .
P2 O28 W20 125.0(9) .
W17 O28 W20 89.7(5) .
P2 O28 W14 126.2(9) .
W17 O28 W14 87.9(5) .
W20 O28 W14 90.5(5) .
P2 O29 W22 129.8(10) .
P2 O29 W19 127.8(10) .
W22 O29 W19 91.2(6) .
P2 O30 W18 127.0(9) .
P2 O30 W15 127.8(9) .
W18 O30 W15 88.0(5) .
P2 O30 W21 123.3(9) .
W18 O30 W21 88.7(5) .
W15 O30 W21 90.0(5) .
W8 O31 Tb1 141.8(9) .
W9 O32 Tb1 158.4(8) .
W10 O33 Tb1 154.2(9) .
W11 O34 Tb1 140.9(9) .
W19 O35 Tb1 141.9(8) .
W20 O36 Tb1 157.5(9) .
W21 O37 Tb1 153.6(10) .
W22 O38 Tb1 139.4(8) .
W1 O39 W2 122.5(9) .
W3 O40 W1 151.1(10) .
W1 O41 W4 153.1(10) .
W1 O42 W5 125.1(9) .
W6 O43 W2 145.0(9) .
W3 O44 W6 122.1(8) .
W3 O45 W4 152.8(9) .
W7 O46 W4 125.3(9) .
W7 O47 W5 147.3(10) .
W2 O48 W5 125.6(9) .
W2 O49 W8 151.6(9) .
W3 O50 W9 125.5(8) .
W3 O50 Na1 106.5(8) .
W9 O50 Na1 101.3(7) .
W4 O51 W10 126.3(10) .
W4 O51 Na1 107.4(9) .
W10 O51 Na1 98.7(8) .
W5 O52 W11 150.5(9) .
W6 O53 W8 156.9(9) .
W6 O54 W9 124.9(8) .
W10 O55 W9 141.8(9) .
W10 O55 Na1 109.1(8) .
W9 O55 Na1 109.0(8) .
W7 O56 W10 126.8(8) .
W11 O57 W7 155.4(10) .
W8 O58 W11 119.3(8) .
W12 O59 W13 123.5(11) .
W12 O60 W14 149.4(11) .
W12 O61 W15 153.5(13) .
W16 O62 W12 124.0(11) .
W13 O63 W17 146.5(12) .
W14 O64 W17 122.8(9) .
W14 O65 W15 151.6(10) .
W18 O66 W15 125.3(11) .
W18 O67 W16 148.6(11) .
W13 O68 W16 123.3(11) .
W13 O69 W19 152.9(10) .
W14 O70 W20 127.5(9) .
W15 O71 W21 126.0(11) .
W16 O72 W22 151.5(11) .
W19 O73 W17 156.0(10) .
W17 O74 W20 124.8(9) .
W21 O75 W20 143.3(10) .
W18 O76 W21 128.2(10) .
W18 O77 W22 154.0(11) .
W22 O78 W19 120.8(9) .
C6 O79 K1 150(2) .
C1 O80 K1 121.4(17) .
C20 O90 Na1 98.1(18) 1_545
C2 N1 C3 109(2) .
C8 N2 C7 103(2) .
C15 N3 C12 104(3) .
C17 N4 C18 112.7(19) .
O80 C1 O83 125(2) .
O80 C1 C2 121(2) .
O83 C1 C2 113(2) .
O80 C1 K1 38.8(13) .
O83 C1 K1 108.0(16) .
C2 C1 K1 127.0(17) .
N1 C2 C1 110(2) .
N1 C2 C5 104(2) .
C1 C2 C5 106(2) .
N1 C3 C4 104(2) .
C5 C4 C3 95(2) .
C4 C5 C2 108(2) .
O79 C6 O86 123(3) .
O79 C6 C7 125(3) .
O86 C6 C7 112(3) .
O79 C6 K1 20.0(13) .
O86 C6 K1 103.3(19) .
C7 C6 K1 144.1(19) .
N2 C7 C6 105(2) .
N2 C7 C10 113(3) .
C6 C7 C10 108(3) .
C9 C8 N2 108(3) .
C8 C9 C10 109(4) .
C9 C10 C7 93(3) .
O91 C11 O87 118(4) .
O91 C11 C12 131(5) .
O87 C11 C12 111(4) .
C13 C12 C11 113(4) .
C13 C12 N3 103(2) .
C11 C12 N3 104(3) .
C12 C13 C14 109(3) .
C13 C14 C15 95(3) .
N3 C15 C14 105(3) .
C19 C16 C17 103(2) .
N4 C17 C16 100.3(19) .
C19 C18 N4 103.2(19) .
C19 C18 C20 112(2) .
N4 C18 C20 104.9(17) .
C18 C19 C16 108(2) .
O90 C20 O84 129(2) .
O90 C20 C18 123(2) .
O84 C20 C18 107.7(19) .

loop_
_geom_bond_atom_site_label_1
_geom_bond_atom_site_label_2
_geom_bond_distance
_geom_bond_site_symmetry_2
W1 O1 1.722(18) .
W1 O42 1.892(17) .
W1 O41 1.913(17) .
W1 O39 1.918(18) .
W1 O40 1.948(16) .
W1 O23 2.461(15) .
W2 O2 1.681(19) .
W2 O49 1.813(16) .
W2 O48 1.892(17) .
W2 O43 1.948(16) .
W2 O39 2.000(18) .
W2 O23 2.385(15) .
W3 O3 1.671(19) .
W3 O50 1.870(16) .
W3 O40 1.899(17) .
W3 O45 1.906(16) .
W3 O44 1.956(16) .
W3 O24 2.456(16) .
W4 O4 1.661(19) .
W4 O51 1.808(19) .
W4 O45 1.914(15) .
W4 O41 1.919(17) .
W4 O46 1.923(17) .
W4 O26 2.479(16) .
W5 O5 1.700(18) .
W5 O52 1.845(17) .
W5 O47 1.937(18) .
W5 O48 1.943(17) .
W5 O42 1.985(17) .
W5 O23 2.474(14) .
W6 O6 1.710(18) .
W6 O53 1.860(16) .
W6 O54 1.877(16) .
W6 O43 1.928(16) .
W6 O44 1.959(16) .
W6 O24 2.449(16) .
W7 O7 1.673(18) .
W7 O56 1.845(16) .
W7 O46 1.913(18) .
W7 O47 1.915(18) .
W7 O57 1.931(17) .
W7 O26 2.431(15) .
W8 O8 1.725(17) .
W8 O31 1.755(16) .
W8 O58 1.937(15) .
W8 O53 1.951(16) .
W8 O49 2.095(16) .
W8 O25 2.352(14) .
W9 O9 1.70(2) .
W9 O32 1.769(15) .
W9 O55 1.928(16) .
W9 O54 1.985(15) .
W9 O50 2.079(16) .
W9 O24 2.435(17) .
W10 O10 1.709(19) .
W10 O33 1.822(17) .
W10 O55 1.908(16) .
W10 O56 2.006(16) .
W10 O51 2.112(19) .
W10 O26 2.410(16) .
W11 O11 1.718(17) .
W11 O34 1.782(18) .
W11 O57 1.894(17) .
W11 O58 1.959(16) .
W11 O52 2.076(17) .
W11 O25 2.358(14) .
W12 O12 1.64(3) .
W12 O59 1.89(2) .
W12 O61 1.89(2) .
W12 O60 1.916(18) .
W12 O62 1.95(2) .
W12 O27 2.428(18) .
W13 O13 1.71(2) .
W13 O69 1.809(19) .
W13 O68 1.89(2) .
W13 O63 1.93(2) .
W13 O59 2.02(2) .
W13 O27 2.415(18) .
W14 O14 1.71(2) .
W14 O70 1.851(17) .
W14 O65 1.903(17) .
W14 O64 1.933(17) .
W14 O60 1.950(19) .
W14 O28 2.488(16) .
W15 O15 1.72(2) .
W15 O71 1.83(2) .
W15 O66 1.92(2) .
W15 O65 1.927(18) .
W15 O61 1.94(2) .
W15 O30 2.475(16) .
W16 O16 1.67(2) .
W16 O72 1.81(2) .
W16 O62 1.94(2) .
W16 O67 1.957(19) .
W16 O68 1.99(2) .
W16 O27 2.453(17) .
W17 O17 1.70(2) .
W17 O74 1.905(16) .
W17 O73 1.918(17) .
W17 O63 1.93(2) .
W17 O64 1.956(18) .
W17 O28 2.432(16) .
W18 O18 1.75(2) .
W18 O76 1.86(2) .
W18 O67 1.884(19) .
W18 O77 1.911(19) .
W18 O66 1.91(2) .
W18 O30 2.427(16) .
W19 O19 1.712(18) .
W19 O35 1.762(15) .
W19 O73 1.905(17) .
W19 O78 1.933(17) .
W19 O69 2.079(19) .
W19 O29 2.364(16) .
W19 K1 3.926(11) .
W20 O20 1.693(19) .
W20 O36 1.757(16) .
W20 O75 1.927(18) .
W20 O74 1.974(16) .
W20 O70 2.052(17) .
W20 O28 2.443(16) .
W21 O37 1.733(18) .
W21 O21 1.737(18) .
W21 O75 1.899(18) .
W21 O76 1.965(19) .
W21 O71 2.11(2) .
W21 O30 2.489(16) .
W22 O22 1.705(15) .
W22 O38 1.782(17) .
W22 O78 1.927(17) .
W22 O77 1.929(18) .
W22 O72 2.10(2) .
W22 O29 2.333(17) .
Tb1 O36 2.333(16) .
Tb1 O33 2.372(17) .
Tb1 O32 2.372(15) .
Tb1 O31 2.373(16) .
Tb1 O34 2.387(17) .
Tb1 O37 2.401(18) .
Tb1 O35 2.403(15) .
Tb1 O38 2.421(16) .
K1 O81 2.29(3) .
K1 O80 2.35(2) .
K1 O82 2.40(3) .
K1 O79 2.42(2) .
K1 O19 2.47(2) .
K1 C1 3.20(3) .
K1 C6 3.52(3) .
P1 O23 1.535(16) .
P1 O25 1.535(15) .
P1 O24 1.542(17) .
P1 O26 1.570(17) .
P2 O30 1.526(17) .
P2 O29 1.531(18) .
P2 O27 1.537(19) .
P2 O28 1.537(17) .
Na1 O93 2.42(4) .
Na1 O96 2.76(5) .
Na1 O55 2.87(2) .
Na1 O50 2.96(3) .
Na1 O51 3.01(2) .
Na1 O90 3.01(3) 1_565
O79 C6 1.21(3) .
O80 C1 1.27(3) .
O83 C1 1.33(3) .
O84 C20 1.29(2) .
O86 C6 1.26(4) .
O87 C11 1.41(3) .
O90 C20 1.21(3) .
O90 Na1 3.01(3) 1_545
O91 C11 1.21(3) .
N1 C2 1.43(3) .
N1 C3 1.48(4) .
N2 C8 1.51(2) .
N2 C7 1.51(2) .
N3 C15 1.49(3) .
N3 C12 1.61(2) .
N4 C17 1.50(2) .
N4 C18 1.51(2) .
C1 C2 1.52(3) .
C2 C5 1.58(4) .
C3 C4 1.60(4) .
C4 C5 1.55(4) .
C6 C7 1.54(4) .
C7 C10 1.62(3) .
C8 C9 1.49(3) .
C9 C10 1.60(3) .
C11 C12 1.52(3) .
C12 C13 1.50(2) .
C13 C14 1.51(2) .
C14 C15 1.60(3) .
C16 C19 1.50(2) .
C16 C17 1.60(2) .
C18 C19 1.48(2) .
C18 C20 1.60(2) .

loop_
_geom_torsion_atom_site_label_1
_geom_torsion_atom_site_label_2
_geom_torsion_atom_site_label_3
_geom_torsion_atom_site_label_4
_geom_torsion
_geom_torsion_site_symmetry_1
O35 W19 O19 K1 -63.1(16) .
O73 W19 O19 K1 -161.6(14) .
O78 W19 O19 K1 33.3(16) .
O69 W19 O19 K1 117.6(15) .
O25 P1 O23 W2 58.5(12) .
O24 P1 O23 W2 -64.1(12) .
O26 P1 O23 W2 179.3(9) .
O25 P1 O23 W1 -176.5(8) .
O24 P1 O23 W1 60.9(12) .
O26 P1 O23 W1 -55.7(12) .
O25 P1 O23 W5 -60.1(11) .
O24 P1 O23 W5 177.3(9) .
O26 P1 O23 W5 60.7(11) .
O23 P1 O24 W9 176.5(9) .
O25 P1 O24 W9 56.0(13) .
O26 P1 O24 W9 -64.1(12) .
O23 P1 O24 W6 60.3(12) .
O25 P1 O24 W6 -60.1(13) .
O26 P1 O24 W6 179.8(9) .
O23 P1 O24 W3 -58.0(13) .
O25 P1 O24 W3 -178.4(9) .
O26 P1 O24 W3 61.5(13) .
O23 P1 O25 W8 -64.2(12) .
O24 P1 O25 W8 55.9(13) .
O26 P1 O25 W8 174.2(9) .
O23 P1 O25 W11 66.5(12) .
O24 P1 O25 W11 -173.5(9) .
O26 P1 O25 W11 -55.2(12) .
O23 P1 O26 W10 179.9(8) .
O25 P1 O26 W10 -59.8(12) .
O24 P1 O26 W10 62.2(12) .
O23 P1 O26 W7 -60.0(12) .
O25 P1 O26 W7 60.4(12) .
O24 P1 O26 W7 -177.7(10) .
O23 P1 O26 W4 57.3(12) .
O25 P1 O26 W4 177.6(9) .
O24 P1 O26 W4 -60.4(12) .
O30 P2 O27 W13 179.1(10) .
O29 P2 O27 W13 58.1(14) .
O28 P2 O27 W13 -63.0(13) .
O30 P2 O27 W12 -56.4(14) .
O29 P2 O27 W12 -177.3(10) .
O28 P2 O27 W12 61.6(14) .
O30 P2 O27 W16 62.3(13) .
O29 P2 O27 W16 -58.6(13) .
O28 P2 O27 W16 -179.7(9) .
O30 P2 O28 W17 177.6(10) .
O29 P2 O28 W17 -60.2(14) .
O27 P2 O28 W17 59.4(13) .
O30 P2 O28 W20 -62.4(12) .
O29 P2 O28 W20 59.8(13) .
O27 P2 O28 W20 179.4(10) .
O30 P2 O28 W14 59.3(13) .
O29 P2 O28 W14 -178.6(9) .
O27 P2 O28 W14 -58.9(13) .
O30 P2 O29 W22 -52.4(15) .
O27 P2 O29 W22 67.4(15) .
O28 P2 O29 W22 -173.3(10) .
O30 P2 O29 W19 174.6(10) .
O27 P2 O29 W19 -65.5(14) .
O28 P2 O29 W19 53.7(14) .
O29 P2 O30 W18 57.4(14) .
O27 P2 O30 W18 -62.4(13) .
O28 P2 O30 W18 179.9(10) .
O29 P2 O30 W15 179.3(10) .
O27 P2 O30 W15 59.5(13) .
O28 P2 O30 W15 -58.2(13) .
O29 P2 O30 W21 -60.1(13) .
O27 P2 O30 W21 -179.9(9) .
O28 P2 O30 W21 62.4(12) .
O8 W8 O31 Tb1 167.1(13) .
O58 W8 O31 Tb1 66.2(14) .
O53 W8 O31 Tb1 -90.5(13) .
O49 W8 O31 Tb1 -16(3) .
O25 W8 O31 Tb1 -6.4(12) .
O9 W9 O32 Tb1 -86(2) .
O55 W9 O32 Tb1 19(2) .
O54 W9 O32 Tb1 172(2) .
O50 W9 O32 Tb1 94(3) .
O24 W9 O32 Tb1 100(2) .
O10 W10 O33 Tb1 95(2) .
O55 W10 O33 Tb1 -11(2) .
O56 W10 O33 Tb1 -164(2) .
O51 W10 O33 Tb1 -96(3) .
O26 W10 O33 Tb1 -94(2) .
O11 W11 O34 Tb1 -165.8(14) .
O57 W11 O34 Tb1 90.3(14) .
O58 W11 O34 Tb1 -66.0(14) .
O52 W11 O34 Tb1 8(3) .
O25 W11 O34 Tb1 6.3(13) .
O19 W19 O35 Tb1 168.1(12) .
O73 W19 O35 Tb1 -88.5(13) .
O78 W19 O35 Tb1 67.6(13) .
O69 W19 O35 Tb1 -14(3) .
O29 W19 O35 Tb1 -3.4(12) .
K1 W19 O35 Tb1 146.3(12) .
O20 W20 O36 Tb1 -86(2) .
O75 W20 O36 Tb1 19(2) .
O74 W20 O36 Tb1 173(2) .
O70 W20 O36 Tb1 99(3) .
O28 W20 O36 Tb1 101(2) .
O21 W21 O37 Tb1 87(2) .
O75 W21 O37 Tb1 -17(2) .
O76 W21 O37 Tb1 -168(2) .
O71 W21 O37 Tb1 -97(3) .
O30 W21 O37 Tb1 -98(2) .
O22 W22 O38 Tb1 -171.3(12) .
O78 W22 O38 Tb1 -69.4(13) .
O77 W22 O38 Tb1 86.4(13) .
O72 W22 O38 Tb1 6(3) .
O29 W22 O38 Tb1 2.7(12) .
O3 W3 O40 W1 128(2) .
O50 W3 O40 W1 -49(3) .
O45 W3 O40 W1 27(2) .
O44 W3 O40 W1 -132(2) .
O24 W3 O40 W1 -57(2) .
O1 W1 O42 W5 -170.1(11) .
O41 W1 O42 W5 84.8(11) .
O39 W1 O42 W5 -72.4(11) .
O40 W1 O42 W5 8(2) .
O23 W1 O42 W5 0.6(9) .
O2 W2 O48 W5 175.5(11) .
O49 W2 O48 W5 -78.0(11) .
O43 W2 O48 W5 15(3) .
O39 W2 O48 W5 78.0(11) .
O23 W2 O48 W5 3.6(9) .
O2 W2 O49 W8 -126.6(18) .
O48 W2 O49 W8 131.8(19) .
O43 W2 O49 W8 -25.0(19) .
O39 W2 O49 W8 52(3) .
O23 W2 O49 W8 58.1(18) .
O3 W3 O50 W9 170.2(10) .
O40 W3 O50 W9 -12(2) .
O45 W3 O50 W9 -88.0(10) .
O44 W3 O50 W9 68.9(10) .
O24 W3 O50 W9 -4.4(8) .
O3 W3 O50 Na1 -72.3(9) .
O40 W3 O50 Na1 105.3(16) .
O45 W3 O50 Na1 29.6(7) .
O44 W3 O50 Na1 -173.6(7) .
O24 W3 O50 Na1 113.1(7) .
O4 W4 O51 W10 -171.0(11) .
O45 W4 O51 W10 86.3(11) .
O41 W4 O51 W10 13(3) .
O46 W4 O51 W10 -68.9(12) .
O26 W4 O51 W10 2.8(9) .
O4 W4 O51 Na1 73.7(10) .
O45 W4 O51 Na1 -29.0(8) .
O41 W4 O51 Na1 -101.9(18) .
O46 W4 O51 Na1 175.8(9) .
O26 W4 O51 Na1 -112.5(9) .
O5 W5 O52 W11 123.9(19) .
O47 W5 O52 W11 20.5(19) .
O48 W5 O52 W11 -135.2(19) .
O42 W5 O52 W11 -61(3) .
O23 W5 O52 W11 -64.4(18) .
O6 W6 O53 W8 140(2) .
O54 W6 O53 W8 -119(2) .
O43 W6 O53 W8 39(2) .
O44 W6 O53 W8 -30(4) .
O24 W6 O53 W8 -46(2) .
O6 W6 O54 W9 -176.8(10) .
O53 W6 O54 W9 77.1(10) .
O43 W6 O54 W9 -11(2) .
O44 W6 O54 W9 -79.3(10) .
O24 W6 O54 W9 -4.9(8) .
O7 W7 O56 W10 175.9(11) .
O46 W7 O56 W10 75.7(11) .
O47 W7 O56 W10 0(3) .
O57 W7 O56 W10 -80.2(11) .
O26 W7 O56 W10 2.0(9) .
O11 W11 O57 W7 128(2) .
O34 W11 O57 W7 -127(2) .
O58 W11 O57 W7 -16(4) .
O52 W11 O57 W7 34(2) .
O25 W11 O57 W7 -46(2) .
O12 W12 O59 W13 173.0(13) .
O61 W12 O59 W13 -15(3) .
O60 W12 O59 W13 -87.3(12) .
O62 W12 O59 W13 69.4(13) .
O27 W12 O59 W13 -3.7(10) .
O12 W12 O61 W15 126(3) .
O59 W12 O61 W15 -45(4) .
O60 W12 O61 W15 27(3) .
O62 W12 O61 W15 -130(3) .
O27 W12 O61 W15 -56(3) .
O18 W18 O67 W16 126(2) .
O76 W18 O67 W16 -54(3) .
O77 W18 O67 W16 25(2) .
O66 W18 O67 W16 -131(2) .
O30 W18 O67 W16 -57(2) .
O13 W13 O68 W16 174.4(13) .
O69 W13 O68 W16 -79.4(13) .
O63 W13 O68 W16 9(3) .
O59 W13 O68 W16 75.2(13) .
O27 W13 O68 W16 2.7(11) .
O13 W13 O69 W19 -127(2) .
O68 W13 O69 W19 133(2) .
O63 W13 O69 W19 -26(2) .
O59 W13 O69 W19 52(3) .
O27 W13 O69 W19 58(2) .
O14 W14 O70 W20 172.0(11) .
O65 W14 O70 W20 -86.1(11) .
O64 W14 O70 W20 71.8(11) .
O60 W14 O70 W20 -5(2) .
O28 W14 O70 W20 -1.5(9) .
O15 W15 O71 W21 -169.0(13) .
O66 W15 O71 W21 -67.7(13) .
O65 W15 O71 W21 88.8(13) .
O61 W15 O71 W21 15(3) .
O30 W15 O71 W21 3.9(11) .
O16 W16 O72 W22 127(2) .
O62 W16 O72 W22 -51(4) .
O67 W16 O72 W22 25(2) .
O68 W16 O72 W22 -132(2) .
O27 W16 O72 W22 -60(2) .
O37 W21 O75 W20 -16.1(19) .
O21 W21 O75 W20 -121.6(17) .
O76 W21 O75 W20 85(2) .
O71 W21 O75 W20 141.5(19) .
O30 W21 O75 W20 71.0(17) .
O18 W18 O76 W21 179.5(13) .
O67 W18 O76 W21 -1(3) .
O77 W18 O76 W21 -79.5(13) .
O66 W18 O76 W21 76.1(13) .
O30 W18 O76 W21 2.4(11) .
K1 O80 C1 O83 74(3) .
K1 O80 C1 C2 -112(2) .
C3 N1 C2 C1 128(2) .
C3 N1 C2 C5 15(3) .
O80 C1 C2 N1 -3(4) .
O83 C1 C2 N1 172(2) .
K1 C1 C2 N1 -50(3) .
O80 C1 C2 C5 109(3) .
O83 C1 C2 C5 -77(3) .
K1 C1 C2 C5 62(3) .
C2 N1 C3 C4 -39(3) .
N1 C3 C4 C5 43(3) .
C3 C4 C5 C2 -34(3) .
N1 C2 C5 C4 15(3) .
C1 C2 C5 C4 -101(3) .
K1 O79 C6 O86 9(6) .
K1 O79 C6 C7 -168(2) .
C8 N2 C7 C6 130(2) .
C8 N2 C7 C10 12(4) .
O79 C6 C7 N2 5(4) .
O86 C6 C7 N2 -173(2) .
K1 C6 C7 N2 -2(4) .
O79 C6 C7 C10 126(3) .
O86 C6 C7 C10 -52(4) .
K1 C6 C7 C10 119(3) .
C7 N2 C8 C9 12(4) .
N2 C8 C9 C10 -32(5) .
C8 C9 C10 C7 34(5) .
N2 C7 C10 C9 -28(4) .
C6 C7 C10 C9 -144(3) .
O91 C11 C12 C13 108(9) .
O87 C11 C12 C13 -81(7) .
O91 C11 C12 N3 -4(10) .
O87 C11 C12 N3 168(6) .
C15 N3 C12 C13 5(4) .
C15 N3 C12 C11 123(4) .
C11 C12 C13 C14 -85(4) .
N3 C12 C13 C14 27(4) .
C12 C13 C14 C15 -45(4) .
C12 N3 C15 C14 -33(4) .
C13 C14 C15 N3 48(4) .
C18 N4 C17 C16 14(3) .
C19 C16 C17 N4 -30(3) .
C17 N4 C18 C19 7(3) .
C17 N4 C18 C20 124(2) .
N4 C18 C19 C16 -28(3) .
C20 C18 C19 C16 -140(2) .
C17 C16 C19 C18 37(3) .
Na1 O90 C20 O84 -46(3) 1_545
Na1 O90 C20 C18 135(2) 1_545
C19 C18 C20 O90 111(3) .
N4 C18 C20 O90 0(3) .
C19 C18 C20 O84 -68(3) .
N4 C18 C20 O84 -179(2) .

loop_
_platon_squeeze_void_nr
_platon_squeeze_void_average_x
_platon_squeeze_void_average_y
_platon_squeeze_void_average_z
_platon_squeeze_void_volume
_platon_squeeze_void_count_electrons
_platon_squeeze_void_content
1 0.071 0.217 0.245 901 483 ' '
2 0.117 0.486 0.771 7 4 ' '
